data_7031479
loop_
_publ_author_name
'Qin, Ling'
'Wang, Zhong-Jie'
'Wang, Ting'
'Zheng, He-Gen'
'Chen, Jin-Xi'

_publ_section_title
;
 Coligand-directed synthesis of five Co(ii)/Ni(ii) coordination polymers
 with a neutral tetradentate ligand: syntheses, crystal structures, and
 properties.
;
_journal_issue 33
_journal_name_full 'Dalton transactions (Cambridge, England : 2003)'
_journal_page_first 12528
_journal_page_last 12535
_journal_paper_doi 10.1039/c4dt01535e
_journal_volume 43
_journal_year 2014
_chemical_formula_moiety 'C42 H38 Co N4 O6'
_chemical_formula_sum 'C42 H38 Co N4 O6'
_chemical_formula_weight 753.69
_chemical_name_systematic
; 
 ? 
;
_space_group_IT_number 2
_symmetry_cell_setting triclinic
_symmetry_space_group_name_Hall '-P 1'
_symmetry_space_group_name_H-M 'P -1'
_atom_sites_solution_hydrogens geom
_atom_sites_solution_primary direct
_atom_sites_solution_secondary difmap
_audit_creation_method SHELXL-97
_cell_angle_alpha 88.059(2)
_cell_angle_beta 86.639(2)
_cell_angle_gamma 78.294(2)
_cell_formula_units_Z 2
_cell_length_a 10.1215(13)
_cell_length_b 13.6526(17)
_cell_length_c 14.0503(18)
_cell_measurement_reflns_used 2996
_cell_measurement_temperature 293(2)
_cell_measurement_theta_max 23.542
_cell_measurement_theta_min 2.304
_cell_volume 1897.4(4)
_computing_cell_refinement 'Bruker SMART'
_computing_data_collection 'Bruker SMART'
_computing_data_reduction 'Bruker SAINT'
_computing_molecular_graphics 'Bruker SHELXTL'
_computing_publication_material 'Bruker SHELXTL'
_computing_structure_refinement 'SHELXL-97 (Sheldrick, 1997)'
_computing_structure_solution 'SHELXS-97 (Sheldrick, 1990)'
_diffrn_ambient_temperature 293(2)
_diffrn_measured_fraction_theta_full 0.982
_diffrn_measured_fraction_theta_max 0.982
_diffrn_measurement_device_type 'Bruker Apex Smart CCD'
_diffrn_measurement_method 'phi and omega scans'
_diffrn_radiation_monochromator graphite
_diffrn_radiation_source 'fine-focus sealed tube'
_diffrn_radiation_type MoK\a
_diffrn_radiation_wavelength 0.71073
_diffrn_reflns_av_R_equivalents 0.0682
_diffrn_reflns_av_sigmaI/netI 0.0866
_diffrn_reflns_limit_h_max 12
_diffrn_reflns_limit_h_min -12
_diffrn_reflns_limit_k_max 16
_diffrn_reflns_limit_k_min -11
_diffrn_reflns_limit_l_max 16
_diffrn_reflns_limit_l_min -15
_diffrn_reflns_number 10398
_diffrn_reflns_theta_full 25.00
_diffrn_reflns_theta_max 25.00
_diffrn_reflns_theta_min 1.45
_exptl_absorpt_coefficient_mu 0.505
_exptl_absorpt_correction_T_max 0.8884
_exptl_absorpt_correction_T_min 0.8715
_exptl_absorpt_correction_type multi-scan
_exptl_absorpt_process_details sadabs
_exptl_crystal_colour red
_exptl_crystal_density_diffrn 1.319
_exptl_crystal_density_method 'not measured'
_exptl_crystal_description block
_exptl_crystal_F_000 786
_exptl_crystal_size_max 0.28
_exptl_crystal_size_mid 0.26
_exptl_crystal_size_min 0.24
_refine_diff_density_max 1.328
_refine_diff_density_min -0.993
_refine_diff_density_rms 0.083
_refine_ls_extinction_method none
_refine_ls_goodness_of_fit_ref 1.097
_refine_ls_hydrogen_treatment constr
_refine_ls_matrix_type full
_refine_ls_number_parameters 527
_refine_ls_number_reflns 6552
_refine_ls_number_restraints 1861
_refine_ls_restrained_S_all 1.102
_refine_ls_R_factor_all 0.0971
_refine_ls_R_factor_gt 0.0697
_refine_ls_shift/su_max 0.001
_refine_ls_shift/su_mean 0.000
_refine_ls_structure_factor_coef Fsqd
_refine_ls_weighting_details 'calc w=1/[\s^2^(Fo^2^)+(0.0900P)^2^+0.0000P] where P=(Fo^2^+2Fc^2^)/3'
_refine_ls_weighting_scheme calc
_refine_ls_wR_factor_gt 0.1733
_refine_ls_wR_factor_ref 0.1832
_reflns_number_gt 4350
_reflns_number_total 6552
_reflns_threshold_expression >2sigma(I)
_cod_data_source_file c4dt01535e2.cif
_cod_data_source_block 2
_cod_depositor_comments
;
The following automatic conversions were performed:

'_symmetry_cell_setting' value 'Triclinic' changed to 'triclinic'
according to
/usr/data/users/saulius/crontab/automatic-downloads/rss-feeds/RSC/lib/dictionaries/cif_core.dic
dictionary named 'cif_core.dic' version 2.4.2 from 2011-04-26.

Automatic conversion script
Id: cif_fix_values 2281 2013-09-26 08:29:07Z andrius 

 Adding full bibliography for 7031479--7031483.cif.

The following automatic conversions were performed:

'_refine_ls_hydrogen_treatment' value 'constra' was replaced with the
value 'constr' as specified in the replacement file
'src/cod-tools/trunk/data/replacement-values/replacement_values.lst'.

Automatic conversion script
Id: cif_fix_values 5376 2017-05-30 11:51:03Z andrius 
;
_cod_original_sg_symbol_Hall ' -P1'
_cod_original_sg_symbol_H-M P-1
_cod_database_code 7031479

loop_
_symmetry_equiv_pos_as_xyz
'x, y, z'
'-x, -y, -z'

loop_
_atom_site_label
_atom_site_type_symbol
_atom_site_fract_x
_atom_site_fract_y
_atom_site_fract_z
_atom_site_U_iso_or_equiv
_atom_site_adp_type
_atom_site_occupancy
_atom_site_symmetry_multiplicity
_atom_site_calc_flag
_atom_site_refinement_flags
_atom_site_disorder_assembly
_atom_site_disorder_group
C1 C 0.9689(5) 0.8635(4) 0.5976(4) 0.0579(11) Uani 1 1 d U . .
H1 H 1.0220 0.9116 0.5899 0.069 Uiso 1 1 calc RU . .
C2 C 0.9820(5) 0.7912(4) 0.5285(4) 0.0593(11) Uani 1 1 d U . .
H2 H 1.0430 0.7916 0.4764 0.071 Uiso 1 1 calc RU . .
C3 C 0.9043(4) 0.7183(3) 0.5371(3) 0.0455(9) Uani 1 1 d U . .
C4 C 0.8158(4) 0.7227(3) 0.6175(3) 0.0490(10) Uani 1 1 d U . .
H4 H 0.7610 0.6759 0.6269 0.059 Uiso 1 1 calc RU . .
C5 C 0.8099(5) 0.7964(3) 0.6826(3) 0.0503(10) Uani 1 1 d U . .
H5 H 0.7506 0.7970 0.7358 0.060 Uiso 1 1 calc RU . .
C6 C 0.9121(4) 0.6410(3) 0.4646(3) 0.0433(9) Uani 1 1 d U . .
C7 C 1.0282(4) 0.6121(3) 0.4074(3) 0.0428(9) Uani 1 1 d U . .
H7 H 1.1037 0.6394 0.4157 0.051 Uiso 1 1 calc RU . .
C8 C 1.0317(4) 0.5426(3) 0.3381(3) 0.0423(9) Uani 1 1 d U . .
C9 C 0.9243(4) 0.5010(3) 0.3236(3) 0.0442(9) Uani 1 1 d U . .
H9 H 0.9302 0.4535 0.2768 0.053 Uiso 1 1 calc RU . .
C10 C 0.8055(4) 0.5296(3) 0.3788(3) 0.0470(9) Uani 1 1 d U . .
C11 C 0.8008(4) 0.5999(3) 0.4496(3) 0.0459(9) Uani 1 1 d U . .
H11 H 0.7217 0.6194 0.4873 0.055 Uiso 1 1 calc RU . .
C12 C 0.6870(5) 0.4838(3) 0.3673(3) 0.0506(10) Uani 1 1 d U . .
C13 C 0.7004(6) 0.3838(4) 0.3516(4) 0.0721(13) Uani 1 1 d U . .
H13 H 0.7859 0.3429 0.3464 0.087 Uiso 1 1 calc RU . .
C14 C 0.5883(6) 0.3439(5) 0.3435(5) 0.0852(15) Uani 1 1 d U . .
H14 H 0.6008 0.2754 0.3345 0.102 Uiso 1 1 calc RU . .
C15 C 0.4502(6) 0.4934(5) 0.3595(4) 0.0721(13) Uani 1 1 d U . .
H15 H 0.3638 0.5331 0.3607 0.087 Uiso 1 1 calc RU . .
C16 C 0.5574(5) 0.5396(4) 0.3701(4) 0.0612(11) Uani 1 1 d U . .
H16 H 0.5422 0.6082 0.3792 0.073 Uiso 1 1 calc RU . .
C17 C 1.1659(4) 0.5149(3) 0.1907(3) 0.0413(9) Uani 1 1 d U . .
C18 C 1.0936(4) 0.5927(3) 0.1389(3) 0.0446(9) Uani 1 1 d U . .
H18 H 1.0279 0.6410 0.1690 0.054 Uiso 1 1 calc RU . .
C19 C 1.1202(4) 0.5981(3) 0.0397(3) 0.0438(9) Uani 1 1 d U . .
C20 C 1.2164(4) 0.5218(3) -0.0035(3) 0.0457(9) Uani 1 1 d U . .
H20 H 1.2314 0.5229 -0.0695 0.055 Uiso 1 1 calc RU . .
C21 C 1.2900(4) 0.4441(3) 0.0504(3) 0.0447(9) Uani 1 1 d U . .
C22 C 1.2623(4) 0.4413(3) 0.1476(3) 0.0430(9) Uani 1 1 d U . .
H22 H 1.3092 0.3893 0.1845 0.052 Uiso 1 1 calc RU . .
C23 C 1.4002(4) 0.3682(3) 0.0049(3) 0.0462(10) Uani 1 1 d U . .
C24 C 1.4345(5) 0.2725(4) 0.0422(4) 0.0590(11) Uani 1 1 d U . .
H24 H 1.3865 0.2528 0.0954 0.071 Uiso 1 1 calc RU . .
C25 C 1.5418(6) 0.2055(4) -0.0006(4) 0.0677(13) Uani 1 1 d U . .
H25 H 1.5634 0.1409 0.0252 0.081 Uiso 1 1 calc RU . .
C26 C 1.5787(5) 0.3206(4) -0.1134(4) 0.0587(11) Uani 1 1 d U . .
H26 H 1.6265 0.3377 -0.1679 0.070 Uiso 1 1 calc RU . .
C27 C 1.4755(5) 0.3904(4) -0.0757(4) 0.0546(11) Uani 1 1 d U . .
H27 H 1.4551 0.4537 -0.1042 0.066 Uiso 1 1 calc RU . .
C28 C 1.0579(4) 0.6866(3) -0.0177(3) 0.0446(9) Uani 1 1 d U . .
C29 C 0.9284(5) 0.7400(3) 0.0018(3) 0.0540(11) Uani 1 1 d U . .
H29 H 0.8751 0.7192 0.0515 0.065 Uiso 1 1 calc RU . .
C30 C 0.8783(5) 0.8234(3) -0.0517(4) 0.0542(11) Uani 1 1 d U . .
H30 H 0.7913 0.8582 -0.0359 0.065 Uiso 1 1 calc RU . .
C31 C 1.0719(5) 0.8060(4) -0.1433(4) 0.0643(13) Uani 1 1 d U . .
H31 H 1.1229 0.8284 -0.1935 0.077 Uiso 1 1 calc RU . .
C32 C 1.1297(5) 0.7217(4) -0.0925(4) 0.0607(12) Uani 1 1 d U . .
H32 H 1.2174 0.6886 -0.1089 0.073 Uiso 1 1 calc RU . .
C33 C 0.6208(5) 1.0292(4) 0.7434(4) 0.0519(10) Uani 1 1 d U . .
C34 C 0.4836(5) 1.0509(4) 0.6964(4) 0.0616(9) Uani 0.533(4) 1 d PU A 1
H34 H 0.4923 1.0233 0.6324 0.074 Uiso 0.533(4) 1 calc PRU A 1
C35 C 0.3628(9) 1.0193(8) 0.7570(7) 0.0572(13) Uani 0.533(4) 1 d PU A 1
C36 C 0.2435(5) 1.0749(4) 0.6966(4) 0.0616(9) Uani 0.533(4) 1 d PU A 1
C37 C 0.2781(9) 1.1844(8) 0.6886(8) 0.0668(14) Uani 0.533(4) 1 d PU A 1
H37A H 0.2486 1.2172 0.6290 0.080 Uiso 0.533(4) 1 calc PRU A 1
H37B H 0.2327 1.2251 0.7408 0.080 Uiso 0.533(4) 1 calc PRU A 1
C38 C 0.4268(9) 1.1719(7) 0.6929(8) 0.0644(14) Uani 0.533(4) 1 d PU A 1
H38A H 0.4497 1.2025 0.7493 0.077 Uiso 0.533(4) 1 calc PRU A 1
H38B H 0.4647 1.2021 0.6370 0.077 Uiso 0.533(4) 1 calc PRU A 1
C39 C 0.3777(9) 0.9097(7) 0.7486(8) 0.0645(14) Uani 0.533(4) 1 d PU A 1
H39A H 0.4519 0.8760 0.7847 0.097 Uiso 0.533(4) 1 calc PRU A 1
H39B H 0.3948 0.8920 0.6828 0.097 Uiso 0.533(4) 1 calc PRU A 1
H39C H 0.2961 0.8899 0.7727 0.097 Uiso 0.533(4) 1 calc PRU A 1
C40 C 0.3543(17) 1.0513(12) 0.8554(13) 0.0599(16) Uani 0.533(4) 1 d PU A 1
H40A H 0.3458 1.1226 0.8564 0.090 Uiso 0.533(4) 1 calc PRU A 1
H40B H 0.4345 1.0193 0.8862 0.090 Uiso 0.533(4) 1 calc PRU A 1
H40C H 0.2768 1.0331 0.8885 0.090 Uiso 0.533(4) 1 calc PRU A 1
C41 C 0.2424(11) 1.0516(9) 0.6061(8) 0.0768(15) Uani 0.533(4) 1 d PU A 1
H41A H 0.2218 0.9862 0.6024 0.115 Uiso 0.533(4) 1 calc PRU A 1
H41B H 0.3295 1.0517 0.5752 0.115 Uiso 0.533(4) 1 calc PRU A 1
H41C H 0.1751 1.0998 0.5751 0.115 Uiso 0.533(4) 1 calc PRU A 1
C34A C 0.4836(5) 1.0509(4) 0.6964(4) 0.0616(9) Uani 0.467(4) 1 d PU A 2
C35A C 0.3570(10) 1.0901(9) 0.7506(8) 0.055 Uani 0.47 1 d PU A 2
C36A C 0.2435(5) 1.0749(4) 0.6966(4) 0.0616(9) Uani 0.467(4) 1 d PU A 2
H36A H 0.2350 1.1240 0.6455 0.074 Uiso 0.467(4) 1 d PRU A 2
C37A C 0.3039(11) 0.9649(9) 0.6476(9) 0.0672(15) Uani 0.467(4) 1 d PU A 2
H37C H 0.2644 0.9130 0.6799 0.081 Uiso 0.467(4) 1 calc PRU A 2
H37D H 0.2845 0.9671 0.5806 0.081 Uiso 0.467(4) 1 calc PRU A 2
C38A C 0.4560(11) 0.9455(9) 0.6592(9) 0.0655(14) Uani 0.467(4) 1 d PU A 2
H38C H 0.5054 0.9278 0.5990 0.079 Uiso 0.467(4) 1 calc PRU A 2
H38D H 0.4828 0.8919 0.7056 0.079 Uiso 0.467(4) 1 calc PRU A 2
C39A C 0.3437(11) 1.2032(8) 0.7664(9) 0.0646(15) Uani 0.467(4) 1 d PU A 2
H39D H 0.3489 1.2373 0.7058 0.097 Uiso 0.467(4) 1 calc PRU A 2
H39E H 0.4155 1.2134 0.8041 0.097 Uiso 0.467(4) 1 calc PRU A 2
H39F H 0.2583 1.2290 0.7990 0.097 Uiso 0.467(4) 1 calc PRU A 2
C40A C 0.340(2) 1.0332(15) 0.8529(16) 0.0615(16) Uani 0.467(4) 1 d PU A 2
H40D H 0.3505 0.9628 0.8433 0.092 Uiso 0.467(4) 1 calc PRU A 2
H40E H 0.2526 1.0589 0.8820 0.092 Uiso 0.467(4) 1 calc PRU A 2
H40F H 0.4085 1.0445 0.8936 0.092 Uiso 0.467(4) 1 calc PRU A 2
C41A C 0.4941(12) 1.1237(9) 0.6043(9) 0.0736(16) Uani 0.467(4) 1 d PU A 2
H41D H 0.5142 1.1854 0.6240 0.110 Uiso 0.467(4) 1 calc PRU A 2
H41E H 0.4096 1.1371 0.5738 0.110 Uiso 0.467(4) 1 calc PRU A 2
H41F H 0.5646 1.0917 0.5603 0.110 Uiso 0.467(4) 1 calc PRU A 2
C42 C 0.1031(5) 1.0814(4) 0.7459(4) 0.0559(10) Uani 1 1 d U . .
Co1 Co 0.86443(5) 0.97860(4) 0.78472(4) 0.0409(2) Uani 1 1 d U . .
N1 N 0.8840(4) 0.8674(3) 0.6745(3) 0.0455(9) Uani 1 1 d U A .
N2 N 0.9460(3) 0.8574(3) -0.1243(3) 0.0451(9) Uani 1 1 d . . .
N3 N 0.4625(5) 0.3970(4) 0.3477(4) 0.0907(16) Uani 1 1 d . . .
N4 N 1.6144(4) 0.2287(3) -0.0756(3) 0.0671(12) Uani 1 1 d U . .
O1 O 1.1559(3) 0.5092(2) 0.2889(2) 0.0497(8) Uani 1 1 d . . .
O2 O 0.6491(3) 0.9643(2) 0.8071(2) 0.0545(8) Uani 1 1 d U A .
O3 O 0.7113(3) 1.0722(2) 0.7070(2) 0.0581(9) Uani 1 1 d U A .
O4 O 0.0483(3) 1.0066(2) 0.7356(2) 0.0543(8) Uani 1 1 d . . .
O5 O 0.0493(4) 1.1568(3) 0.7889(3) 0.0879(14) Uani 1 1 d . A .
O1W O 0.8498(3) 1.0835(2) 0.8911(2) 0.0622(9) Uani 1 1 d . A .
H1WA H 0.9261 1.0783 0.9151 0.093 Uiso 1 1 d RU . .
H1WB H 0.8257 1.1419 0.8670 0.093 Uiso 1 1 d RU . .

loop_
_atom_site_aniso_label
_atom_site_aniso_U_11
_atom_site_aniso_U_22
_atom_site_aniso_U_33
_atom_site_aniso_U_23
_atom_site_aniso_U_13
_atom_site_aniso_U_12
C1 0.059(3) 0.067(3) 0.055(3) -0.027(2) 0.012(2) -0.030(2)
C2 0.056(2) 0.070(3) 0.057(2) -0.025(2) 0.017(2) -0.026(2)
C3 0.041(2) 0.052(2) 0.046(2) -0.0177(18) 0.0054(17) -0.0144(17)
C4 0.047(2) 0.055(2) 0.047(2) -0.0176(19) 0.0105(18) -0.0170(18)
C5 0.048(2) 0.057(2) 0.049(2) -0.0191(19) 0.0151(19) -0.0186(19)
C6 0.0401(19) 0.048(2) 0.043(2) -0.0175(17) 0.0053(16) -0.0118(16)
C7 0.0364(19) 0.052(2) 0.042(2) -0.0120(17) 0.0017(16) -0.0129(16)
C8 0.0363(19) 0.048(2) 0.039(2) -0.0096(17) 0.0005(16) -0.0002(16)
C9 0.041(2) 0.046(2) 0.045(2) -0.0204(17) -0.0015(17) -0.0042(16)
C10 0.0407(19) 0.050(2) 0.052(2) -0.0135(17) -0.0039(17) -0.0105(16)
C11 0.0383(19) 0.052(2) 0.048(2) -0.0159(17) 0.0057(17) -0.0118(16)
C12 0.044(2) 0.053(2) 0.058(2) -0.0159(19) -0.0050(18) -0.0141(18)
C13 0.057(3) 0.062(3) 0.098(3) -0.024(2) -0.008(2) -0.009(2)
C14 0.073(3) 0.071(3) 0.116(4) -0.024(3) -0.015(3) -0.019(3)
C15 0.054(3) 0.073(3) 0.094(3) -0.016(3) -0.013(2) -0.018(2)
C16 0.049(2) 0.060(2) 0.076(3) -0.015(2) -0.007(2) -0.012(2)
C17 0.0360(19) 0.046(2) 0.041(2) -0.0156(16) 0.0005(16) -0.0042(16)
C18 0.0374(19) 0.047(2) 0.047(2) -0.0160(17) 0.0023(17) 0.0003(16)
C19 0.0352(19) 0.046(2) 0.047(2) -0.0069(17) -0.0005(17) -0.0004(16)
C20 0.043(2) 0.049(2) 0.041(2) -0.0128(17) 0.0011(17) 0.0021(17)
C21 0.0406(19) 0.045(2) 0.046(2) -0.0153(17) 0.0024(17) 0.0000(16)
C22 0.0367(19) 0.045(2) 0.045(2) -0.0093(17) -0.0005(17) -0.0013(16)
C23 0.040(2) 0.050(2) 0.046(2) -0.0152(18) -0.0018(18) 0.0012(17)
C24 0.059(2) 0.055(2) 0.052(2) -0.006(2) 0.001(2) 0.013(2)
C25 0.071(3) 0.060(3) 0.060(3) -0.009(2) -0.005(2) 0.019(2)
C26 0.052(2) 0.059(3) 0.060(3) -0.020(2) 0.011(2) -0.001(2)
C27 0.054(2) 0.051(2) 0.055(2) -0.012(2) 0.010(2) -0.0019(19)
C28 0.0372(19) 0.046(2) 0.047(2) -0.0095(17) 0.0005(17) 0.0018(16)
C29 0.043(2) 0.058(2) 0.053(2) -0.007(2) 0.0075(19) 0.0085(19)
C30 0.041(2) 0.054(2) 0.059(3) -0.011(2) 0.008(2) 0.0095(19)
C31 0.048(2) 0.064(3) 0.069(3) 0.008(2) 0.011(2) 0.010(2)
C32 0.041(2) 0.063(2) 0.067(3) 0.006(2) 0.009(2) 0.0102(19)
C33 0.0387(19) 0.059(2) 0.060(2) -0.0099(19) -0.0070(18) -0.0114(18)
C34 0.0443(17) 0.0725(18) 0.0705(19) -0.0021(17) -0.0090(16) -0.0159(15)
C35 0.043(2) 0.064(2) 0.067(3) -0.006(2) -0.009(2) -0.016(2)
C36 0.0443(16) 0.0725(18) 0.0713(19) -0.0007(17) -0.0104(16) -0.0172(15)
C37 0.049(2) 0.073(3) 0.079(3) 0.001(2) -0.008(2) -0.012(2)
C38 0.048(2) 0.072(3) 0.075(3) 0.003(2) -0.009(2) -0.017(2)
C39 0.051(3) 0.068(3) 0.077(3) -0.006(3) -0.006(2) -0.014(2)
C40 0.044(3) 0.070(3) 0.068(3) -0.005(3) -0.008(2) -0.012(3)
C41 0.059(3) 0.087(3) 0.083(3) -0.006(3) -0.006(2) -0.011(2)
C34A 0.0443(17) 0.0725(18) 0.0705(19) -0.0021(17) -0.0090(16) -0.0159(15)
C35A 0.043 0.065 0.060 -0.005 -0.013 -0.014
C36A 0.0443(16) 0.0725(18) 0.0713(19) -0.0007(17) -0.0104(16) -0.0172(15)
C37A 0.049(3) 0.077(3) 0.077(3) -0.012(3) -0.007(3) -0.014(2)
C38A 0.049(2) 0.075(3) 0.074(3) -0.012(3) -0.007(2) -0.015(2)
C39A 0.050(3) 0.071(3) 0.075(3) -0.005(3) -0.012(3) -0.014(3)
C40A 0.045(3) 0.071(3) 0.069(3) -0.003(3) -0.008(3) -0.012(3)
C41A 0.057(3) 0.083(3) 0.079(3) -0.002(3) -0.009(3) -0.008(3)
C42 0.0372(19) 0.062(2) 0.071(2) -0.008(2) -0.0122(18) -0.0119(18)
Co1 0.0321(3) 0.0408(4) 0.0475(4) -0.0146(2) -0.0018(2) 0.0002(2)
N1 0.039(2) 0.049(2) 0.048(2) -0.0159(17) 0.0055(17) -0.0084(17)
N2 0.036(2) 0.045(2) 0.050(2) -0.0106(17) -0.0018(17) 0.0030(16)
N3 0.060(3) 0.097(4) 0.125(5) -0.018(3) -0.022(3) -0.031(3)
N4 0.050(2) 0.077(3) 0.065(3) -0.033(2) -0.001(2) 0.013(2)
O1 0.0331(16) 0.075(2) 0.0365(17) -0.0162(14) -0.0005(13) 0.0023(14)
O2 0.0439(18) 0.055(2) 0.060(2) -0.0035(16) -0.0024(15) 0.0015(14)
O3 0.0370(17) 0.063(2) 0.079(2) -0.0011(17) -0.0074(16) -0.0200(15)
O4 0.0374(17) 0.056(2) 0.072(2) -0.0215(16) 0.0018(15) -0.0129(14)
O5 0.056(2) 0.064(2) 0.146(4) -0.046(3) 0.005(2) -0.0137(18)
O1W 0.0501(19) 0.060(2) 0.070(2) -0.0296(17) -0.0114(17) 0.0111(15)

loop_
_atom_type_symbol
_atom_type_description
_atom_type_scat_dispersion_real
_atom_type_scat_dispersion_imag
_atom_type_scat_source
C C 0.0033 0.0016 'International Tables Vol C Tables 4.2.6.8 and 6.1.1.4'
Co Co 0.3494 0.9721 'International Tables Vol C Tables 4.2.6.8 and 6.1.1.4'
H H 0.0000 0.0000 'International Tables Vol C Tables 4.2.6.8 and 6.1.1.4'
N N 0.0061 0.0033 'International Tables Vol C Tables 4.2.6.8 and 6.1.1.4'
O O 0.0106 0.0060 'International Tables Vol C Tables 4.2.6.8 and 6.1.1.4'

loop_
_geom_angle_atom_site_label_1
_geom_angle_atom_site_label_2
_geom_angle_atom_site_label_3
_geom_angle
_geom_angle_site_symmetry_1
_geom_angle_site_symmetry_3
N1 C1 C2 123.4(4) . .
N1 C1 H1 118.3 . .
C2 C1 H1 118.3 . .
C3 C2 C1 120.0(4) . .
C3 C2 H2 120.0 . .
C1 C2 H2 120.0 . .
C2 C3 C4 116.3(4) . .
C2 C3 C6 122.2(4) . .
C4 C3 C6 121.4(4) . .
C5 C4 C3 119.9(4) . .
C5 C4 H4 120.1 . .
C3 C4 H4 120.1 . .
N1 C5 C4 124.2(4) . .
N1 C5 H5 117.9 . .
C4 C5 H5 117.9 . .
C7 C6 C11 118.7(4) . .
C7 C6 C3 120.6(4) . .
C11 C6 C3 120.6(4) . .
C8 C7 C6 119.7(4) . .
C8 C7 H7 120.2 . .
C6 C7 H7 120.2 . .
C9 C8 C7 122.2(4) . .
C9 C8 O1 120.7(4) . .
C7 C8 O1 116.9(4) . .
C8 C9 C10 119.6(4) . .
C8 C9 H9 120.2 . .
C10 C9 H9 120.2 . .
C9 C10 C11 118.8(4) . .
C9 C10 C12 121.4(4) . .
C11 C10 C12 119.8(4) . .
C6 C11 C10 121.0(4) . .
C6 C11 H11 119.5 . .
C10 C11 H11 119.5 . .
C13 C12 C16 116.2(4) . .
C13 C12 C10 121.8(4) . .
C16 C12 C10 122.0(4) . .
C14 C13 C12 120.1(5) . .
C14 C13 H13 119.9 . .
C12 C13 H13 119.9 . .
N3 C14 C13 124.0(6) . .
N3 C14 H14 118.0 . .
C13 C14 H14 118.0 . .
N3 C15 C16 124.1(5) . .
N3 C15 H15 118.0 . .
C16 C15 H15 118.0 . .
C12 C16 C15 119.8(5) . .
C12 C16 H16 120.1 . .
C15 C16 H16 120.1 . .
C18 C17 O1 122.8(4) . .
C18 C17 C22 121.6(4) . .
O1 C17 C22 115.3(4) . .
C17 C18 C19 119.1(4) . .
C17 C18 H18 120.5 . .
C19 C18 H18 120.5 . .
C20 C19 C18 118.7(4) . .
C20 C19 C28 119.8(4) . .
C18 C19 C28 121.2(4) . .
C21 C20 C19 121.3(4) . .
C21 C20 H20 119.4 . .
C19 C20 H20 119.4 . .
C22 C21 C20 118.5(4) . .
C22 C21 C23 120.5(4) . .
C20 C21 C23 120.9(4) . .
C21 C22 C17 120.6(4) . .
C21 C22 H22 119.7 . .
C17 C22 H22 119.7 . .
C24 C23 C27 116.4(4) . .
C24 C23 C21 121.5(4) . .
C27 C23 C21 122.1(4) . .
C23 C24 C25 119.4(5) . .
C23 C24 H24 120.3 . .
C25 C24 H24 120.3 . .
N4 C25 C24 123.4(5) . .
N4 C25 H25 118.3 . .
C24 C25 H25 118.3 . .
N4 C26 C27 122.8(5) . .
N4 C26 H26 118.6 . .
C27 C26 H26 118.6 . .
C26 C27 C23 120.8(5) . .
C26 C27 H27 119.6 . .
C23 C27 H27 119.6 . .
C32 C28 C29 116.3(4) . .
C32 C28 C19 120.6(4) . .
C29 C28 C19 123.1(4) . .
C30 C29 C28 120.4(4) . .
C30 C29 H29 119.8 . .
C28 C29 H29 119.8 . .
N2 C30 C29 123.9(4) . .
N2 C30 H30 118.1 . .
C29 C30 H30 118.1 . .
N2 C31 C32 123.5(5) . .
N2 C31 H31 118.3 . .
C32 C31 H31 118.3 . .
C28 C32 C31 119.9(4) . .
C28 C32 H32 120.0 . .
C31 C32 H32 120.0 . .
O2 C33 O3 119.6(4) . .
O2 C33 C34 122.9(4) . .
O3 C33 C34 117.0(4) . .
C33 C34 C35 115.7(5) . .
C33 C34 C38 108.7(5) . .
C35 C34 C38 98.7(6) . .
C33 C34 H34 111.0 . .
C35 C34 H34 111.0 . .
C38 C34 H34 111.0 . .
C40 C35 C39 113.2(11) . .
C40 C35 C36 113.9(10) . .
C39 C35 C36 109.9(7) . .
C40 C35 C34 112.6(8) . .
C39 C35 C34 107.4(8) . .
C36 C35 C34 98.8(6) . .
C41 C36 C42 110.4(6) . .
C41 C36 C35 118.6(7) . .
C42 C36 C35 114.4(5) . .
C41 C36 C37 102.4(7) . .
C42 C36 C37 109.3(5) . .
C35 C36 C37 100.1(6) . .
C41 C36 H36A 57.1 . .
C42 C36 H36A 107.4 . .
C35 C36 H36A 134.9 . .
C37 C36 H36A 48.5 . .
C38 C37 C36 107.2(7) . .
C38 C37 H37A 110.3 . .
C36 C37 H37A 110.3 . .
C38 C37 H37B 110.3 . .
C36 C37 H37B 110.3 . .
H37A C37 H37B 108.5 . .
C38 C37 H36A 118.1 . .
C36 C37 H36A 36.7 . .
H37A C37 H36A 73.7 . .
H37B C37 H36A 127.3 . .
C37 C38 C34 105.0(7) . .
C37 C38 H38A 110.7 . .
C34 C38 H38A 110.7 . .
C37 C38 H38B 110.7 . .
C34 C38 H38B 110.7 . .
H38A C38 H38B 108.8 . .
C35 C39 H39A 109.5 . .
C35 C39 H39B 109.5 . .
H39A C39 H39B 109.5 . .
C35 C39 H39C 109.5 . .
H39A C39 H39C 109.5 . .
H39B C39 H39C 109.5 . .
C35 C40 H40A 109.5 . .
C35 C40 H40B 109.5 . .
H40A C40 H40B 109.5 . .
C35 C40 H40C 109.5 . .
H40A C40 H40C 109.5 . .
H40B C40 H40C 109.5 . .
C36 C41 H41A 109.5 . .
C36 C41 H41B 109.5 . .
H41A C41 H41B 109.5 . .
C36 C41 H41C 109.5 . .
H41A C41 H41C 109.5 . .
H41B C41 H41C 109.5 . .
C36 C41 H36A 45.2 . .
H41A C41 H36A 150.4 . .
H41B C41 H36A 95.9 . .
H41C C41 H36A 74.5 . .
C39A C35A C40A 109.3(11) . .
C38A C37A H37C 110.7 . .
C38A C37A H37D 110.7 . .
H37C C37A H37D 108.8 . .
C37A C38A H38C 110.9 . .
C37A C38A H38D 110.9 . .
H38C C38A H38D 108.9 . .
C35A C39A H39D 109.5 . .
C35A C39A H39E 109.5 . .
H39D C39A H39E 109.5 . .
C35A C39A H39F 109.5 . .
H39D C39A H39F 109.5 . .
H39E C39A H39F 109.5 . .
C35A C40A H40D 109.5 . .
C35A C40A H40E 109.5 . .
H40D C40A H40E 109.5 . .
C35A C40A H40F 109.5 . .
H40D C40A H40F 109.5 . .
H40E C40A H40F 109.5 . .
H41D C41A H41E 109.5 . .
H41D C41A H41F 109.5 . .
H41E C41A H41F 109.5 . .
O5 C42 O4 124.4(5) . .
O5 C42 C36 119.7(4) . .
O4 C42 C36 115.8(4) . .
O4 Co1 O1W 91.01(13) 1_655 .
O4 Co1 N2 95.00(14) 1_655 1_556
O1W Co1 N2 93.27(14) . 1_556
O4 Co1 O3 108.43(13) 1_655 .
O1W Co1 O3 92.26(13) . .
N2 Co1 O3 155.82(13) 1_556 .
O4 Co1 N1 88.25(13) 1_655 .
O1W Co1 N1 178.77(13) . .
N2 Co1 N1 85.82(14) 1_556 .
O3 Co1 N1 88.90(13) . .
O4 Co1 O2 167.11(13) 1_655 .
O1W Co1 O2 93.75(13) . .
N2 Co1 O2 96.69(13) 1_556 .
O3 Co1 O2 59.45(12) . .
N1 Co1 O2 87.19(13) . .
C1 N1 C5 116.2(4) . .
C1 N1 Co1 124.0(3) . .
C5 N1 Co1 119.8(3) . .
C30 N2 C31 116.1(4) . .
C30 N2 Co1 124.4(3) . 1_554
C31 N2 Co1 119.4(3) . 1_554
C15 N3 C14 115.7(5) . .
C25 N4 C26 117.3(4) . .
C17 O1 C8 120.2(3) . .
C33 O2 Co1 88.2(3) . .
C33 O3 Co1 92.5(3) . .
C42 O4 Co1 131.3(3) . 1_455
Co1 O1W H1WA 109.6 . .
Co1 O1W H1WB 109.2 . .
H1WA O1W H1WB 109.5 . .

loop_
_geom_bond_atom_site_label_1
_geom_bond_atom_site_label_2
_geom_bond_distance
_geom_bond_site_symmetry_2
C1 N1 1.336(6) .
C1 C2 1.390(6) .
C1 H1 0.9300 .
C2 C3 1.386(6) .
C2 H2 0.9300 .
C3 C4 1.394(6) .
C3 C6 1.479(6) .
C4 C5 1.373(6) .
C4 H4 0.9300 .
C5 N1 1.339(5) .
C5 H5 0.9300 .
C6 C7 1.381(6) .
C6 C11 1.386(6) .
C7 C8 1.376(6) .
C7 H7 0.9300 .
C8 C9 1.354(6) .
C8 O1 1.398(5) .
C9 C10 1.386(6) .
C9 H9 0.9300 .
C10 C11 1.398(6) .
C10 C12 1.479(6) .
C11 H11 0.9300 .
C12 C13 1.369(7) .
C12 C16 1.376(7) .
C13 C14 1.366(8) .
C13 H13 0.9300 .
C14 N3 1.331(8) .
C14 H14 0.9300 .
C15 N3 1.312(7) .
C15 C16 1.378(7) .
C15 H15 0.9300 .
C16 H16 0.9300 .
C17 C18 1.374(6) .
C17 O1 1.378(5) .
C17 C22 1.379(6) .
C18 C19 1.407(6) .
C18 H18 0.9300 .
C19 C20 1.401(6) .
C19 C28 1.479(6) .
C20 C21 1.394(6) .
C20 H20 0.9300 .
C21 C22 1.379(6) .
C21 C23 1.489(6) .
C22 H22 0.9300 .
C23 C24 1.376(6) .
C23 C27 1.387(6) .
C24 C25 1.391(7) .
C24 H24 0.9300 .
C25 N4 1.317(7) .
C25 H25 0.9300 .
C26 N4 1.335(7) .
C26 C27 1.358(6) .
C26 H26 0.9300 .
C27 H27 0.9300 .
C28 C32 1.372(6) .
C28 C29 1.382(6) .
C29 C30 1.367(6) .
C29 H29 0.9300 .
C30 N2 1.319(6) .
C30 H30 0.9300 .
C31 N2 1.340(6) .
C31 C32 1.378(7) .
C31 H31 0.9300 .
C32 H32 0.9300 .
C33 O2 1.242(5) .
C33 O3 1.261(5) .
C33 C34 1.542(6) .
C34 C35 1.572(11) .
C34 C38 1.635(11) .
C34 H34 0.9800 .
C35 C40 1.46(2) .
C35 C39 1.481(14) .
C35 C36 1.568(11) .
C36 C41 1.322(12) .
C36 C42 1.532(7) .
C36 C37 1.602(11) .
C36 H36A 0.9610 .
C37 C38 1.484(13) .
C37 H37A 0.9700 .
C37 H37B 0.9700 .
C37 H36A 1.2045 .
C38 H38A 0.9700 .
C38 H38B 0.9700 .
C39 H39A 0.9600 .
C39 H39B 0.9600 .
C39 H39C 0.9600 .
C40 H40A 0.9600 .
C40 H40B 0.9600 .
C40 H40C 0.9600 .
C41 H41A 0.9600 .
C41 H41B 0.9600 .
C41 H41C 0.9600 .
C41 H36A 1.1363 .
C35A C39A 1.545(16) .
C35A C40A 1.63(2) .
C37A C38A 1.526(15) .
C37A H37C 0.9700 .
C37A H37D 0.9700 .
C38A H38C 0.9700 .
C38A H38D 0.9700 .
C39A H39D 0.9600 .
C39A H39E 0.9600 .
C39A H39F 0.9600 .
C40A H40D 0.9600 .
C40A H40E 0.9600 .
C40A H40F 0.9600 .
C41A H41D 0.9600 .
C41A H41E 0.9600 .
C41A H41F 0.9600 .
C42 O5 1.223(6) .
C42 O4 1.272(5) .
Co1 O4 2.051(3) 1_655
Co1 O1W 2.083(3) .
Co1 N2 2.117(4) 1_556
Co1 O3 2.128(3) .
Co1 N1 2.179(3) .
Co1 O2 2.230(3) .
N2 Co1 2.117(4) 1_554
O4 Co1 2.051(3) 1_455
O1W H1WA 0.8500 .
O1W H1WB 0.8500 .

loop_
_geom_torsion_atom_site_label_1
_geom_torsion_atom_site_label_2
_geom_torsion_atom_site_label_3
_geom_torsion_atom_site_label_4
_geom_torsion
_geom_torsion_site_symmetry_1
_geom_torsion_site_symmetry_4
N1 C1 C2 C3 0.3(8) . .
C1 C2 C3 C4 -0.3(7) . .
C1 C2 C3 C6 178.7(5) . .
C2 C3 C4 C5 -0.2(7) . .
C6 C3 C4 C5 -179.1(4) . .
C3 C4 C5 N1 0.6(7) . .
C2 C3 C6 C7 26.0(7) . .
C4 C3 C6 C7 -155.2(5) . .
C2 C3 C6 C11 -150.8(5) . .
C4 C3 C6 C11 28.1(7) . .
C11 C6 C7 C8 -0.9(7) . .
C3 C6 C7 C8 -177.7(4) . .
C6 C7 C8 C9 0.0(7) . .
C6 C7 C8 O1 -173.9(4) . .
C7 C8 C9 C10 1.0(7) . .
O1 C8 C9 C10 174.7(4) . .
C8 C9 C10 C11 -1.1(7) . .
C8 C9 C10 C12 -178.2(4) . .
C7 C6 C11 C10 0.7(7) . .
C3 C6 C11 C10 177.5(4) . .
C9 C10 C11 C6 0.3(7) . .
C12 C10 C11 C6 177.4(4) . .
C9 C10 C12 C13 39.5(7) . .
C11 C10 C12 C13 -137.5(5) . .
C9 C10 C12 C16 -139.4(5) . .
C11 C10 C12 C16 43.6(7) . .
C16 C12 C13 C14 -2.6(9) . .
C10 C12 C13 C14 178.5(5) . .
C12 C13 C14 N3 1.6(11) . .
C13 C12 C16 C15 1.4(8) . .
C10 C12 C16 C15 -179.7(5) . .
N3 C15 C16 C12 1.0(9) . .
O1 C17 C18 C19 173.3(4) . .
C22 C17 C18 C19 -1.1(6) . .
C17 C18 C19 C20 2.4(6) . .
C17 C18 C19 C28 -172.2(4) . .
C18 C19 C20 C21 -3.3(7) . .
C28 C19 C20 C21 171.4(4) . .
C19 C20 C21 C22 2.7(7) . .
C19 C20 C21 C23 -174.7(4) . .
C20 C21 C22 C17 -1.3(6) . .
C23 C21 C22 C17 176.1(4) . .
C18 C17 C22 C21 0.5(6) . .
O1 C17 C22 C21 -174.3(4) . .
C22 C21 C23 C24 30.6(6) . .
C20 C21 C23 C24 -152.0(4) . .
C22 C21 C23 C27 -148.0(4) . .
C20 C21 C23 C27 29.3(7) . .
C27 C23 C24 C25 1.3(7) . .
C21 C23 C24 C25 -177.4(5) . .
C23 C24 C25 N4 0.5(8) . .
N4 C26 C27 C23 -0.7(8) . .
C24 C23 C27 C26 -1.2(7) . .
C21 C23 C27 C26 177.5(4) . .
C20 C19 C28 C32 -32.2(7) . .
C18 C19 C28 C32 142.4(5) . .
C20 C19 C28 C29 149.9(4) . .
C18 C19 C28 C29 -35.5(6) . .
C32 C28 C29 C30 -0.5(7) . .
C19 C28 C29 C30 177.5(4) . .
C28 C29 C30 N2 1.1(8) . .
C29 C28 C32 C31 0.1(7) . .
C19 C28 C32 C31 -177.9(5) . .
N2 C31 C32 C28 -0.3(9) . .
O2 C33 C34 C35 23.0(8) . .
O3 C33 C34 C35 -165.1(6) . .
O2 C33 C34 C38 133.0(6) . .
O3 C33 C34 C38 -55.2(7) . .
C33 C34 C35 C40 47.1(12) . .
C38 C34 C35 C40 -68.6(11) . .
C33 C34 C35 C39 -78.1(8) . .
C38 C34 C35 C39 166.1(7) . .
C33 C34 C35 C36 167.7(5) . .
C38 C34 C35 C36 52.0(7) . .
C40 C35 C36 C41 179.7(10) . .
C39 C35 C36 C41 -52.1(11) . .
C34 C35 C36 C41 60.0(9) . .
C40 C35 C36 C42 -47.2(11) . .
C39 C35 C36 C42 81.0(8) . .
C34 C35 C36 C42 -166.9(5) . .
C40 C35 C36 C37 69.5(10) . .
C39 C35 C36 C37 -162.3(8) . .
C34 C35 C36 C37 -50.2(7) . .
C41 C36 C37 C38 -93.6(9) . .
C42 C36 C37 C38 149.3(7) . .
C35 C36 C37 C38 28.9(9) . .
C36 C37 C38 C34 3.7(10) . .
C33 C34 C38 C37 -155.7(7) . .
C35 C34 C38 C37 -34.7(9) . .
C41 C36 C42 O5 -126.8(8) . .
C35 C36 C42 O5 96.4(7) . .
C37 C36 C42 O5 -14.9(8) . .
C41 C36 C42 O4 50.9(8) . .
C35 C36 C42 O4 -86.0(7) . .
C37 C36 C42 O4 162.7(6) . .
C2 C1 N1 C5 0.2(7) . .
C2 C1 N1 Co1 178.9(4) . .
C4 C5 N1 C1 -0.6(7) . .
C4 C5 N1 Co1 -179.5(4) . .
O4 Co1 N1 C1 -18.2(4) 1_655 .
O1W Co1 N1 C1 -71(7) . .
N2 Co1 N1 C1 -113.3(4) 1_556 .
O3 Co1 N1 C1 90.3(4) . .
O2 Co1 N1 C1 149.8(4) . .
O4 Co1 N1 C5 160.6(4) 1_655 .
O1W Co1 N1 C5 108(7) . .
N2 Co1 N1 C5 65.4(3) 1_556 .
O3 Co1 N1 C5 -90.9(3) . .
O2 Co1 N1 C5 -31.5(3) . .
C29 C30 N2 C31 -1.2(7) . .
C29 C30 N2 Co1 174.4(4) . 1_554
C32 C31 N2 C30 0.8(8) . .
C32 C31 N2 Co1 -175.0(4) . 1_554
C16 C15 N3 C14 -2.0(10) . .
C13 C14 N3 C15 0.7(11) . .
C24 C25 N4 C26 -2.3(8) . .
C27 C26 N4 C25 2.5(8) . .
C18 C17 O1 C8 36.2(6) . .
C22 C17 O1 C8 -149.1(4) . .
C9 C8 O1 C17 60.2(6) . .
C7 C8 O1 C17 -125.8(4) . .
O3 C33 O2 Co1 -5.1(5) . .
C34 C33 O2 Co1 166.6(5) . .
O4 Co1 O2 C33 -18.0(7) 1_655 .
O1W Co1 O2 C33 93.5(3) . .
N2 Co1 O2 C33 -172.8(3) 1_556 .
O3 Co1 O2 C33 3.0(3) . .
N1 Co1 O2 C33 -87.4(3) . .
O2 C33 O3 Co1 5.3(5) . .
C34 C33 O3 Co1 -166.8(4) . .
O4 Co1 O3 C33 172.2(3) 1_655 .
O1W Co1 O3 C33 -96.0(3) . .
N2 Co1 O3 C33 7.1(5) 1_556 .
N1 Co1 O3 C33 84.4(3) . .
O2 Co1 O3 C33 -3.0(3) . .
O5 C42 O4 Co1 -1.8(8) . 1_455
C36 C42 O4 Co1 -179.4(3) . 1_455
